data_2023141
loop_
_publ_author_name
'Sharma, Meenakshi'
'Br\"uckner, Christian'
'Zeller, Matthias'

_publ_section_title
;
 Crystal structure of
 (6,9-diacetyl-5,10,15,20-tetraphenylsecochlorinato)nickel(II)
;
_journal_coeditor_code YY2012
_journal_issue 6
_journal_name_full 'Acta Crystallographica Section E Crystallographic Communications'
_journal_paper_doi 10.1107/S2056989024004717
_journal_volume 80
_journal_year 2024
_chemical_formula_iupac '[Ni (C46 H32 N4 O2)]'
_chemical_formula_moiety 'C46 H32 N4 Ni O2'
_chemical_formula_sum 'C46 H32 N4 Ni O2'
_chemical_formula_weight 731.46
_chemical_name_systematic
;
(6,9-Diacetyl-5,10,15,20-tetraphenylsecochlorinato)nickel(II)
;
_space_group_crystal_system triclinic
_space_group_IT_number 2
_space_group_name_Hall '-P 1'
_space_group_name_H-M_alt 'P -1'
_atom_sites_solution_hydrogens geom
_atom_sites_solution_primary dual
_atom_sites_solution_secondary difmap
_audit_creation_method SHELXL-2019/3
_cell_angle_alpha 72.0900(18)
_cell_angle_beta 69.6031(19)
_cell_angle_gamma 74.6737(18)
_cell_formula_units_Z 4
_cell_length_a 14.1382(5)
_cell_length_b 15.3202(5)
_cell_length_c 18.3835(7)
_cell_measurement_reflns_used 9410
_cell_measurement_temperature 150(2)
_cell_measurement_theta_max 33.0606
_cell_measurement_theta_min 2.2418
_cell_volume 3495.8(2)
_computing_cell_refinement
;
SAINT V8.40B (Bruker, 2020)
;
_computing_data_collection
;
APEX4 v2022.10-1 (Bruker, 2022)
;
_computing_data_reduction
;
SAINT V8.40B (Bruker, 2020)
;
_computing_molecular_graphics
;
Mercury (Macrae <i>et al.</i>,  2020)
;
_computing_publication_material
;
Publcif (Westrip, 2010)
;
_computing_structure_refinement
;
SHELXL2019/2 (Sheldrick, 2015b),
<i>ShelXle</i> Rev1573 (H\"ubschle <i>et al.</i>,  2011)
;
_computing_structure_solution
;
<i>SHELXT</i> (Sheldrick, 2015a)
;
_diffrn_ambient_temperature 150(2)
_diffrn_detector_area_resol_mean 7.4074
_diffrn_measured_fraction_theta_full 0.999
_diffrn_measured_fraction_theta_max 0.999
_diffrn_measurement_device 'three circle diffractometer'
_diffrn_measurement_device_type 'Bruker AXS D8 Quest'
_diffrn_measurement_method 'omega and phi scans'
_diffrn_radiation_monochromator 'Triumph curved graphite crystal'
_diffrn_radiation_type MoK\a
_diffrn_radiation_wavelength 0.71073
_diffrn_reflns_av_R_equivalents 0.0563
_diffrn_reflns_av_unetI/netI 0.0332
_diffrn_reflns_limit_h_max 21
_diffrn_reflns_limit_h_min -21
_diffrn_reflns_limit_k_max 23
_diffrn_reflns_limit_k_min -23
_diffrn_reflns_limit_l_max 28
_diffrn_reflns_limit_l_min -28
_diffrn_reflns_number 226909
_diffrn_reflns_theta_full 25.242
_diffrn_reflns_theta_max 33.200
_diffrn_reflns_theta_min 1.916
_diffrn_source 'fine focus sealed tube X-ray source'
_diffrn_source_current '30 mA'
_diffrn_source_voltage '50 kV'
_exptl_absorpt_coefficient_mu 0.602
_exptl_absorpt_correction_T_max 0.7465
_exptl_absorpt_correction_T_min 0.7005
_exptl_absorpt_correction_type multi-scan
_exptl_absorpt_process_details
;
(SADABS; Krause <i>et al.</i>,  2015)
;
_exptl_crystal_colour black
_exptl_crystal_density_diffrn 1.390
_exptl_crystal_description block
_exptl_crystal_F_000 1520
_exptl_crystal_size_max 0.240
_exptl_crystal_size_mid 0.160
_exptl_crystal_size_min 0.140
_refine_diff_density_max 1.067
_refine_diff_density_min -0.416
_refine_ls_extinction_method none
_refine_ls_goodness_of_fit_ref 1.014
_refine_ls_hydrogen_treatment constr
_refine_ls_matrix_type full
_refine_ls_number_parameters 959
_refine_ls_number_reflns 26754
_refine_ls_number_restraints 0
_refine_ls_restrained_S_all 1.014
_refine_ls_R_factor_all 0.0610
_refine_ls_R_factor_gt 0.0380
_refine_ls_shift/su_max 0.002
_refine_ls_shift/su_mean 0.000
_refine_ls_structure_factor_coef Fsqd
_refine_ls_weighting_details 'w=1/[\s^2^(Fo^2^)+(0.0457P)^2^+1.6735P] where P=(Fo^2^+2Fc^2^)/3'
_refine_ls_weighting_scheme calc
_refine_ls_wR_factor_gt 0.0915
_refine_ls_wR_factor_ref 0.1030
_reflns_number_gt 19735
_reflns_number_total 26754
_reflns_threshold_expression 'I > 2\s(I)'
_cod_data_source_file yy2012.cif
_cod_data_source_block I
_cod_database_code 2023141
_shelx_space_group_comment
;
The symmetry employed for this shelxl refinement is uniquely defined
by the following loop, which should always be used as a source of
symmetry information in preference to the above space-group names.
They are only intended as comments.
;
_shelx_estimated_absorpt_t_min 0.869
_shelx_estimated_absorpt_t_max 0.920

loop_
_space_group_symop_operation_xyz
'x, y, z'
'-x, -y, -z'

loop_
_atom_site_type_symbol
_atom_site_label
_atom_site_fract_x
_atom_site_fract_y
_atom_site_fract_z
_atom_site_U_iso_or_equiv
_atom_site_adp_type
_atom_site_calc_flag
_atom_site_occupancy
_atom_site_disorder_assembly
_atom_site_disorder_group
Ni Ni1_1 0.25969(2) 0.35659(2) 0.92873(2) 0.01429(4) Uani d 1 . .
O O1_1 0.50774(9) 0.18303(8) 1.05354(7) 0.0319(2) Uani d 1 . .
O O2_1 0.58223(8) 0.33407(9) 0.93406(7) 0.0312(2) Uani d 1 . .
N N1_1 0.38355(8) 0.31234(7) 0.95721(6) 0.01569(18) Uani d 1 . .
N N2_1 0.24377(8) 0.46934(7) 0.95719(6) 0.01615(18) Uani d 1 . .
N N3_1 0.13540(8) 0.40147(8) 0.89948(6) 0.01684(19) Uani d 1 . .
N N4_1 0.27362(8) 0.24007(7) 0.90697(6) 0.01638(18) Uani d 1 . .
C C1_1 0.38050(13) 0.22630(10) 1.16637(9) 0.0284(3) Uani d 1 . .
H H1A_1 0.309459 0.258994 1.173210 0.043 Uiso calc 1 . .
H H1B_1 0.413305 0.249917 1.193665 0.043 Uiso calc 1 . .
H H1C_1 0.381312 0.159369 1.189290 0.043 Uiso calc 1 . .
C C2_1 0.43835(11) 0.24268(9) 1.07820(8) 0.0209(2) Uani d 1 . .
C C3_1 0.39427(9) 0.32810(9) 1.02306(7) 0.0165(2) Uani d 1 . .
C C4_1 0.35152(9) 0.41150(9) 1.04696(7) 0.0165(2) Uani d 1 . .
C C5_1 0.29060(9) 0.48299(9) 1.00558(7) 0.0164(2) Uani d 1 . .
C C6_1 0.26648(10) 0.57957(9) 1.00854(8) 0.0196(2) Uani d 1 . .
H H6_1 0.289412 0.606624 1.038033 0.023 Uiso calc 1 . .
C C7_1 0.20478(10) 0.62434(9) 0.96112(8) 0.0201(2) Uani d 1 . .
H H7_1 0.177902 0.689164 0.949856 0.024 Uiso calc 1 . .
C C8_1 0.18749(9) 0.55514(9) 0.93090(7) 0.0174(2) Uani d 1 . .
C C9_1 0.11406(9) 0.56829(9) 0.89235(7) 0.0173(2) Uani d 1 . .
C C10_1 0.08651(9) 0.49248(9) 0.88161(7) 0.0177(2) Uani d 1 . .
C C11_1 -0.00208(10) 0.49644(10) 0.85849(8) 0.0223(2) Uani d 1 . .
H H11_1 -0.046378 0.551116 0.840264 0.027 Uiso calc 1 . .
C C12_1 -0.01033(10) 0.40691(10) 0.86772(8) 0.0228(2) Uani d 1 . .
H H12_1 -0.063470 0.387129 0.859720 0.027 Uiso calc 1 . .
C C13_1 0.07627(10) 0.34801(9) 0.89178(8) 0.0189(2) Uani d 1 . .
C C14_1 0.09973(10) 0.25128(10) 0.90294(8) 0.0202(2) Uani d 1 . .
C C15_1 0.19504(10) 0.20055(9) 0.90892(8) 0.0192(2) Uani d 1 . .
C C16_1 0.23266(11) 0.10522(9) 0.90465(9) 0.0233(3) Uani d 1 . .
H H16_1 0.193543 0.061951 0.907329 0.028 Uiso calc 1 . .
C C17_1 0.33495(11) 0.08832(9) 0.89605(8) 0.0221(2) Uani d 1 . .
H H17_1 0.381182 0.031590 0.890142 0.027 Uiso calc 1 . .
C C18_1 0.35961(10) 0.17279(9) 0.89760(7) 0.0172(2) Uani d 1 . .
C C19_1 0.45760(9) 0.18739(9) 0.88887(7) 0.0166(2) Uani d 1 . .
C C20_1 0.46814(9) 0.25855(8) 0.91549(7) 0.0160(2) Uani d 1 . .
C C21_1 0.56934(10) 0.29057(9) 0.89428(8) 0.0196(2) Uani d 1 . .
C C22_1 0.65030(11) 0.27887(11) 0.81656(9) 0.0269(3) Uani d 1 . .
H H22A_1 0.617494 0.276390 0.778420 0.040 Uiso calc 1 . .
H H22B_1 0.698974 0.220902 0.826505 0.040 Uiso calc 1 . .
H H22C_1 0.686832 0.331738 0.794441 0.040 Uiso calc 1 . .
C C23_1 0.38006(10) 0.42935(9) 1.11065(7) 0.0178(2) Uani d 1 . .
C C24_1 0.30557(11) 0.45948(10) 1.17573(8) 0.0227(2) Uani d 1 . .
H H24_1 0.235219 0.473075 1.177851 0.027 Uiso calc 1 . .
C C25_1 0.33437(13) 0.46950(11) 1.23718(9) 0.0294(3) Uani d 1 . .
H H25_1 0.283517 0.488885 1.281742 0.035 Uiso calc 1 . .
C C26_1 0.43730(14) 0.45131(11) 1.23382(9) 0.0312(3) Uani d 1 . .
H H26_1 0.456645 0.457235 1.276426 0.037 Uiso calc 1 . .
C C27_1 0.51154(13) 0.42456(11) 1.16830(9) 0.0289(3) Uani d 1 . .
H H27_1 0.582016 0.414031 1.165124 0.035 Uiso calc 1 . .
C C28_1 0.48303(11) 0.41309(10) 1.10711(8) 0.0223(2) Uani d 1 . .
H H28_1 0.534221 0.394005 1.062552 0.027 Uiso calc 1 . .
C C29_1 0.05941(10) 0.66507(9) 0.86838(7) 0.0187(2) Uani d 1 . .
C C30_1 0.11538(11) 0.73360(10) 0.81570(8) 0.0232(3) Uani d 1 . .
H H30_1 0.187249 0.717130 0.793280 0.028 Uiso calc 1 . .
C C31_1 0.06760(12) 0.82552(10) 0.79557(9) 0.0292(3) Uani d 1 . .
H H31_1 0.106785 0.871457 0.759764 0.035 Uiso calc 1 . .
C C32_1 -0.03757(13) 0.85035(11) 0.82780(10) 0.0312(3) Uani d 1 . .
H H32_1 -0.070447 0.913249 0.814379 0.037 Uiso calc 1 . .
C C33_1 -0.09416(12) 0.78273(11) 0.87963(9) 0.0290(3) Uani d 1 . .
H H33_1 -0.166139 0.799422 0.901361 0.035 Uiso calc 1 . .
C C34_1 -0.04645(10) 0.69064(10) 0.90010(8) 0.0233(3) Uani d 1 . .
H H34_1 -0.085962 0.644895 0.935791 0.028 Uiso calc 1 . .
C C35_1 0.01980(11) 0.20077(10) 0.90774(9) 0.0251(3) Uani d 1 . .
C C36_1 -0.04101(13) 0.16268(12) 0.98291(11) 0.0350(3) Uani d 1 . .
H H36_1 -0.029458 0.167244 1.029413 0.042 Uiso calc 1 . .
C C37_1 -0.11882(16) 0.11784(15) 0.99029(15) 0.0520(5) Uani d 1 . .
H H37_1 -0.161147 0.093025 1.041775 0.062 Uiso calc 1 . .
C C38_1 -0.13451(18) 0.10941(17) 0.92327(18) 0.0633(7) Uani d 1 . .
H H38_1 -0.186691 0.077627 0.928461 0.076 Uiso calc 1 . .
C C39_1 -0.0749(2) 0.1468(2) 0.84893(18) 0.0702(8) Uani d 1 . .
H H39_1 -0.085961 0.140904 0.802706 0.084 Uiso calc 1 . .
C C40_1 0.00205(17) 0.19370(17) 0.84066(13) 0.0514(5) Uani d 1 . .
H H40_1 0.042138 0.220664 0.788935 0.062 Uiso calc 1 . .
C C41_1 0.54657(10) 0.11626(9) 0.85978(7) 0.0174(2) Uani d 1 . .
C C42_1 0.60649(11) 0.06204(9) 0.90959(8) 0.0223(2) Uani d 1 . .
H H42_1 0.592115 0.072094 0.961150 0.027 Uiso calc 1 . .
C C43_1 0.68732(11) -0.00675(10) 0.88368(9) 0.0263(3) Uani d 1 . .
H H43_1 0.727588 -0.043938 0.917916 0.032 Uiso calc 1 . .
C C44_1 0.70950(11) -0.02142(10) 0.80829(9) 0.0243(3) Uani d 1 . .
H H44_1 0.765823 -0.067452 0.790439 0.029 Uiso calc 1 . .
C C45_1 0.64910(10) 0.03141(10) 0.75884(8) 0.0223(2) Uani d 1 . .
H H45_1 0.663462 0.020808 0.707480 0.027 Uiso calc 1 . .
C C46_1 0.56776(10) 0.09969(9) 0.78457(8) 0.0200(2) Uani d 1 . .
H H46_1 0.526294 0.135331 0.750831 0.024 Uiso calc 1 . .
Ni Ni1_2 0.28975(2) 0.83249(2) 0.43364(2) 0.01364(4) Uani d 1 . .
O O1_2 0.50805(9) 0.64893(7) 0.56785(6) 0.0283(2) Uani d 1 . .
O O2_2 0.62162(8) 0.80644(8) 0.42677(7) 0.0302(2) Uani d 1 . .
N N1_2 0.41721(8) 0.78939(7) 0.45871(6) 0.01517(18) Uani d 1 . .
N N2_2 0.27290(8) 0.94258(7) 0.46574(6) 0.01558(18) Uani d 1 . .
N N3_2 0.16423(8) 0.87745(7) 0.40596(6) 0.01547(18) Uani d 1 . .
N N4_2 0.30230(8) 0.71786(7) 0.40912(6) 0.01522(18) Uani d 1 . .
C C1_2 0.58250(12) 0.75395(11) 0.59279(10) 0.0290(3) Uani d 1 . .
H H1A_2 0.558184 0.739419 0.651304 0.044 Uiso calc 1 . .
H H1B_2 0.585476 0.820551 0.572148 0.044 Uiso calc 1 . .
H H1C_2 0.651045 0.717531 0.575406 0.044 Uiso calc 1 . .
C C2_2 0.50988(10) 0.72984(9) 0.56124(8) 0.0198(2) Uani d 1 . .
C C3_2 0.43504(9) 0.80502(8) 0.52168(7) 0.0161(2) Uani d 1 . .
C C4_2 0.38177(9) 0.88045(8) 0.55537(7) 0.0162(2) Uani d 1 . .
C C5_2 0.31356(9) 0.95134(8) 0.52000(7) 0.0169(2) Uani d 1 . .
C C6_2 0.27751(10) 1.04387(9) 0.53410(8) 0.0215(2) Uani d 1 . .
H H6_2 0.292141 1.066722 0.570835 0.026 Uiso calc 1 . .
C C7_2 0.21887(10) 1.09181(9) 0.48497(8) 0.0216(2) Uani d 1 . .
H H7_2 0.187965 1.155733 0.478491 0.026 Uiso calc 1 . .
C C8_2 0.21207(9) 1.02782(8) 0.44431(7) 0.0169(2) Uani d 1 . .
C C9_2 0.14189(9) 1.04319(8) 0.40260(7) 0.0168(2) Uani d 1 . .
C C10_2 0.11645(9) 0.96877(8) 0.38785(7) 0.0165(2) Uani d 1 . .
C C11_2 0.02957(10) 0.97407(9) 0.36228(8) 0.0215(2) Uani d 1 . .
H H11_2 -0.013479 1.029283 0.343245 0.026 Uiso calc 1 . .
C C12_2 0.02063(10) 0.88518(10) 0.37046(9) 0.0230(3) Uani d 1 . .
H H12_2 -0.031828 0.866311 0.360766 0.028 Uiso calc 1 . .
C C13_2 0.10522(9) 0.82533(9) 0.39647(8) 0.0180(2) Uani d 1 . .
C C14_2 0.12783(10) 0.72855(9) 0.40686(7) 0.0179(2) Uani d 1 . .
C C15_2 0.22293(10) 0.67784(8) 0.41273(7) 0.0168(2) Uani d 1 . .
C C16_2 0.26007(10) 0.58159(9) 0.41017(8) 0.0188(2) Uani d 1 . .
H H16_2 0.220438 0.537605 0.415128 0.023 Uiso calc 1 . .
C C17_2 0.36288(10) 0.56561(8) 0.39928(7) 0.0181(2) Uani d 1 . .
H H17_2 0.409213 0.508973 0.393253 0.022 Uiso calc 1 . .
C C18_2 0.38782(9) 0.65083(8) 0.39867(7) 0.0157(2) Uani d 1 . .
C C19_2 0.48674(9) 0.66652(8) 0.38682(7) 0.0162(2) Uani d 1 . .
C C20_2 0.49964(9) 0.73750(8) 0.41204(7) 0.0158(2) Uani d 1 . .
C C21_2 0.60192(10) 0.76690(9) 0.38690(8) 0.0190(2) Uani d 1 . .
C C22_2 0.67802(11) 0.75820(11) 0.30658(9) 0.0270(3) Uani d 1 . .
H H22A_2 0.734347 0.706390 0.314416 0.040 Uiso calc 1 . .
H H22B_2 0.705335 0.816194 0.279880 0.040 Uiso calc 1 . .
H H22C_2 0.643640 0.746389 0.273455 0.040 Uiso calc 1 . .
C C23_2 0.39074(10) 0.88720(9) 0.63182(8) 0.0201(2) Uani d 1 . .
C C24_2 0.43383(13) 0.95701(11) 0.63622(10) 0.0304(3) Uani d 1 . .
H H24_2 0.461139 1.001193 0.589070 0.037 Uiso calc 1 . .
C C25_2 0.43662(16) 0.96161(13) 0.70989(13) 0.0447(5) Uani d 1 . .
H H25_2 0.465790 1.009207 0.712757 0.054 Uiso calc 1 . .
C C26_2 0.39721(17) 0.89733(14) 0.77919(12) 0.0465(5) Uani d 1 . .
H H26_2 0.398856 0.901333 0.829278 0.056 Uiso calc 1 . .
C C27_2 0.35584(16) 0.82798(14) 0.77513(10) 0.0419(4) Uani d 1 . .
H H27_2 0.329646 0.783414 0.822378 0.050 Uiso calc 1 . .
C C28_2 0.35222(12) 0.82288(12) 0.70191(9) 0.0289(3) Uani d 1 . .
H H28_2 0.323090 0.774892 0.699672 0.035 Uiso calc 1 . .
C C29_2 0.08651(10) 1.14013(9) 0.38022(7) 0.0179(2) Uani d 1 . .
C C30_2 0.14249(11) 1.21040(10) 0.33178(9) 0.0248(3) Uani d 1 . .
H H30_2 0.215163 1.195838 0.313527 0.030 Uiso calc 1 . .
C C31_2 0.09302(13) 1.30144(10) 0.30996(10) 0.0315(3) Uani d 1 . .
H H31_2 0.131933 1.348605 0.276725 0.038 Uiso calc 1 . .
C C32_2 -0.01331(13) 1.32372(10) 0.33665(10) 0.0311(3) Uani d 1 . .
H H32_2 -0.047186 1.385792 0.321171 0.037 Uiso calc 1 . .
C C33_2 -0.06940(11) 1.25501(10) 0.38582(9) 0.0259(3) Uani d 1 . .
H H33_2 -0.141950 1.270177 0.404883 0.031 Uiso calc 1 . .
C C34_2 -0.02000(10) 1.16353(9) 0.40760(8) 0.0205(2) Uani d 1 . .
H H34_2 -0.059200 1.116750 0.441346 0.025 Uiso calc 1 . .
C C35_2 0.04848(10) 0.67982(9) 0.40823(9) 0.0227(2) Uani d 1 . .
C C36_2 -0.03873(12) 0.67244(12) 0.47409(11) 0.0331(3) Uani d 1 . .
H H36_2 -0.047012 0.698605 0.517019 0.040 Uiso calc 1 . .
C C37_2 -0.11354(14) 0.62693(14) 0.47709(14) 0.0470(5) Uani d 1 . .
H H37_2 -0.172623 0.621842 0.522162 0.056 Uiso calc 1 . .
C C38_2 -0.10216(17) 0.58903(15) 0.41462(15) 0.0515(5) Uani d 1 . .
H H38_2 -0.153674 0.558473 0.416581 0.062 Uiso calc 1 . .
C C39_2 -0.01596(19) 0.59565(16) 0.34947(14) 0.0533(6) Uani d 1 . .
H H39_2 -0.008131 0.569213 0.306810 0.064 Uiso calc 1 . .
C C40_2 0.05973(15) 0.64087(14) 0.34582(11) 0.0388(4) Uani d 1 . .
H H40_2 0.118940 0.645131 0.300818 0.047 Uiso calc 1 . .
C C41_2 0.57430(9) 0.59449(8) 0.35779(7) 0.0165(2) Uani d 1 . .
C C42_2 0.63499(10) 0.54212(9) 0.40731(8) 0.0210(2) Uani d 1 . .
H H42_2 0.623945 0.556485 0.456686 0.025 Uiso calc 1 . .
C C43_2 0.71183(11) 0.46877(10) 0.38480(9) 0.0248(3) Uani d 1 . .
H H43_2 0.752475 0.432818 0.419087 0.030 Uiso calc 1 . .
C C44_2 0.72899(11) 0.44820(10) 0.31237(9) 0.0243(3) Uani d 1 . .
H H44_2 0.781599 0.398362 0.296955 0.029 Uiso calc 1 . .
C C45_2 0.66938(10) 0.50038(10) 0.26241(8) 0.0220(2) Uani d 1 . .
H H45_2 0.681787 0.486610 0.212556 0.026 Uiso calc 1 . .
C C46_2 0.59137(10) 0.57292(9) 0.28510(8) 0.0201(2) Uani d 1 . .
H H46_2 0.549798 0.607702 0.251235 0.024 Uiso calc 1 . .

loop_
_atom_site_aniso_label
_atom_site_aniso_U_11
_atom_site_aniso_U_22
_atom_site_aniso_U_33
_atom_site_aniso_U_12
_atom_site_aniso_U_13
_atom_site_aniso_U_23
Ni1_1 0.01363(7) 0.01572(7) 0.01559(7) -0.00219(5) -0.00567(5) -0.00531(5)
O1_1 0.0388(6) 0.0289(5) 0.0262(5) 0.0111(5) -0.0166(5) -0.0106(4)
O2_1 0.0250(5) 0.0426(6) 0.0359(6) -0.0121(5) -0.0064(4) -0.0206(5)
N1_1 0.0157(4) 0.0169(5) 0.0168(4) -0.0017(4) -0.0061(4) -0.0067(4)
N2_1 0.0156(4) 0.0177(5) 0.0165(4) -0.0019(4) -0.0058(4) -0.0055(4)
N3_1 0.0154(4) 0.0189(5) 0.0178(5) -0.0026(4) -0.0064(4) -0.0051(4)
N4_1 0.0165(4) 0.0180(5) 0.0172(4) -0.0045(4) -0.0065(4) -0.0047(4)
C1_1 0.0365(8) 0.0232(6) 0.0215(6) -0.0060(6) -0.0057(6) -0.0022(5)
C2_1 0.0246(6) 0.0209(6) 0.0211(6) -0.0032(5) -0.0109(5) -0.0062(5)
C3_1 0.0165(5) 0.0189(5) 0.0170(5) -0.0025(4) -0.0070(4) -0.0063(4)
C4_1 0.0161(5) 0.0187(5) 0.0170(5) -0.0030(4) -0.0056(4) -0.0066(4)
C5_1 0.0152(5) 0.0182(5) 0.0174(5) -0.0028(4) -0.0047(4) -0.0069(4)
C6_1 0.0194(6) 0.0192(5) 0.0230(6) -0.0040(4) -0.0057(5) -0.0089(5)
C7_1 0.0201(6) 0.0175(5) 0.0233(6) -0.0017(4) -0.0064(5) -0.0067(5)
C8_1 0.0166(5) 0.0178(5) 0.0180(5) -0.0016(4) -0.0052(4) -0.0055(4)
C9_1 0.0152(5) 0.0193(5) 0.0161(5) -0.0011(4) -0.0043(4) -0.0043(4)
C10_1 0.0151(5) 0.0214(6) 0.0170(5) -0.0019(4) -0.0058(4) -0.0049(4)
C11_1 0.0174(5) 0.0270(6) 0.0244(6) -0.0007(5) -0.0106(5) -0.0065(5)
C12_1 0.0174(6) 0.0284(7) 0.0263(6) -0.0039(5) -0.0094(5) -0.0083(5)
C13_1 0.0161(5) 0.0234(6) 0.0191(5) -0.0055(4) -0.0058(4) -0.0054(5)
C14_1 0.0194(6) 0.0238(6) 0.0209(6) -0.0084(5) -0.0065(5) -0.0054(5)
C15_1 0.0198(6) 0.0205(6) 0.0198(5) -0.0058(5) -0.0072(4) -0.0047(4)
C16_1 0.0274(7) 0.0187(6) 0.0283(6) -0.0081(5) -0.0111(5) -0.0051(5)
C17_1 0.0255(6) 0.0175(6) 0.0268(6) -0.0040(5) -0.0100(5) -0.0071(5)
C18_1 0.0194(5) 0.0166(5) 0.0177(5) -0.0025(4) -0.0076(4) -0.0051(4)
C19_1 0.0178(5) 0.0170(5) 0.0166(5) -0.0009(4) -0.0070(4) -0.0058(4)
C20_1 0.0158(5) 0.0176(5) 0.0161(5) -0.0010(4) -0.0061(4) -0.0059(4)
C21_1 0.0166(5) 0.0194(6) 0.0241(6) -0.0018(4) -0.0075(5) -0.0064(5)
C22_1 0.0227(6) 0.0265(7) 0.0291(7) -0.0075(5) 0.0000(5) -0.0096(5)
C23_1 0.0223(6) 0.0178(5) 0.0167(5) -0.0037(4) -0.0074(4) -0.0066(4)
C24_1 0.0266(6) 0.0232(6) 0.0198(6) -0.0042(5) -0.0051(5) -0.0089(5)
C25_1 0.0403(8) 0.0306(7) 0.0204(6) -0.0066(6) -0.0069(6) -0.0124(5)
C26_1 0.0472(9) 0.0314(7) 0.0254(7) -0.0092(7) -0.0189(6) -0.0098(6)
C27_1 0.0329(7) 0.0338(8) 0.0298(7) -0.0079(6) -0.0166(6) -0.0108(6)
C28_1 0.0230(6) 0.0264(6) 0.0222(6) -0.0061(5) -0.0085(5) -0.0088(5)
C29_1 0.0177(5) 0.0197(5) 0.0176(5) 0.0008(4) -0.0065(4) -0.0047(4)
C30_1 0.0211(6) 0.0218(6) 0.0237(6) -0.0021(5) -0.0067(5) -0.0024(5)
C31_1 0.0314(7) 0.0227(6) 0.0295(7) -0.0041(6) -0.0119(6) 0.0024(5)
C32_1 0.0325(8) 0.0223(7) 0.0348(8) 0.0043(6) -0.0155(6) -0.0024(6)
C33_1 0.0226(6) 0.0293(7) 0.0299(7) 0.0058(5) -0.0086(5) -0.0074(6)
C34_1 0.0198(6) 0.0252(6) 0.0208(6) 0.0008(5) -0.0057(5) -0.0043(5)
C35_1 0.0214(6) 0.0253(6) 0.0341(7) -0.0075(5) -0.0114(5) -0.0078(5)
C36_1 0.0337(8) 0.0299(8) 0.0424(9) -0.0146(6) -0.0076(7) -0.0063(7)
C37_1 0.0419(10) 0.0411(10) 0.0732(15) -0.0254(9) -0.0101(10) -0.0063(10)
C38_1 0.0483(12) 0.0566(13) 0.103(2) -0.0304(11) -0.0321(13) -0.0149(13)
C39_1 0.0726(17) 0.092(2) 0.0810(18) -0.0400(15) -0.0403(15) -0.0267(15)
C40_1 0.0539(12) 0.0751(15) 0.0450(11) -0.0336(11) -0.0198(9) -0.0167(10)
C41_1 0.0179(5) 0.0162(5) 0.0190(5) -0.0013(4) -0.0066(4) -0.0055(4)
C42_1 0.0258(6) 0.0217(6) 0.0228(6) 0.0020(5) -0.0131(5) -0.0085(5)
C43_1 0.0265(7) 0.0230(6) 0.0333(7) 0.0052(5) -0.0168(6) -0.0108(5)
C44_1 0.0203(6) 0.0223(6) 0.0307(7) 0.0014(5) -0.0073(5) -0.0116(5)
C45_1 0.0220(6) 0.0227(6) 0.0210(6) -0.0013(5) -0.0040(5) -0.0084(5)
C46_1 0.0214(6) 0.0199(6) 0.0189(5) -0.0004(5) -0.0072(5) -0.0058(4)
Ni1_2 0.01412(7) 0.01168(7) 0.01588(7) 0.00009(5) -0.00590(5) -0.00456(5)
O1_2 0.0418(6) 0.0154(4) 0.0287(5) 0.0027(4) -0.0177(5) -0.0046(4)
O2_2 0.0261(5) 0.0371(6) 0.0332(6) -0.0126(4) -0.0036(4) -0.0162(5)
N1_2 0.0159(4) 0.0135(4) 0.0170(4) -0.0003(3) -0.0063(4) -0.0051(3)
N2_2 0.0166(4) 0.0133(4) 0.0173(4) 0.0000(3) -0.0062(4) -0.0050(4)
N3_2 0.0151(4) 0.0143(4) 0.0173(4) -0.0007(3) -0.0056(4) -0.0045(4)
N4_2 0.0157(4) 0.0131(4) 0.0171(4) -0.0002(3) -0.0057(4) -0.0049(3)
C1_2 0.0254(7) 0.0317(7) 0.0349(8) 0.0023(6) -0.0180(6) -0.0104(6)
C2_2 0.0214(6) 0.0185(5) 0.0187(5) 0.0013(4) -0.0083(5) -0.0046(4)
C3_2 0.0176(5) 0.0138(5) 0.0174(5) -0.0017(4) -0.0063(4) -0.0038(4)
C4_2 0.0180(5) 0.0151(5) 0.0177(5) -0.0024(4) -0.0072(4) -0.0052(4)
C5_2 0.0176(5) 0.0148(5) 0.0197(5) -0.0009(4) -0.0069(4) -0.0061(4)
C6_2 0.0228(6) 0.0177(6) 0.0290(6) 0.0015(5) -0.0112(5) -0.0123(5)
C7_2 0.0223(6) 0.0152(5) 0.0291(6) 0.0011(4) -0.0100(5) -0.0089(5)
C8_2 0.0164(5) 0.0134(5) 0.0194(5) 0.0006(4) -0.0053(4) -0.0046(4)
C9_2 0.0164(5) 0.0149(5) 0.0163(5) 0.0002(4) -0.0041(4) -0.0032(4)
C10_2 0.0160(5) 0.0157(5) 0.0164(5) 0.0000(4) -0.0055(4) -0.0033(4)
C11_2 0.0198(6) 0.0208(6) 0.0248(6) 0.0022(5) -0.0116(5) -0.0060(5)
C12_2 0.0191(6) 0.0245(6) 0.0290(7) 0.0000(5) -0.0124(5) -0.0085(5)
C13_2 0.0166(5) 0.0185(5) 0.0200(5) -0.0020(4) -0.0066(4) -0.0059(4)
C14_2 0.0175(5) 0.0185(5) 0.0191(5) -0.0030(4) -0.0060(4) -0.0057(4)
C15_2 0.0190(5) 0.0154(5) 0.0171(5) -0.0037(4) -0.0054(4) -0.0048(4)
C16_2 0.0233(6) 0.0151(5) 0.0193(5) -0.0040(4) -0.0068(5) -0.0046(4)
C17_2 0.0239(6) 0.0140(5) 0.0174(5) -0.0015(4) -0.0072(4) -0.0055(4)
C18_2 0.0188(5) 0.0136(5) 0.0159(5) -0.0001(4) -0.0067(4) -0.0053(4)
C19_2 0.0175(5) 0.0153(5) 0.0154(5) 0.0013(4) -0.0063(4) -0.0052(4)
C20_2 0.0156(5) 0.0148(5) 0.0170(5) 0.0006(4) -0.0065(4) -0.0046(4)
C21_2 0.0181(5) 0.0162(5) 0.0215(6) -0.0010(4) -0.0060(4) -0.0041(4)
C22_2 0.0233(6) 0.0320(7) 0.0228(6) -0.0079(6) -0.0012(5) -0.0064(5)
C23_2 0.0214(6) 0.0198(6) 0.0231(6) 0.0018(4) -0.0112(5) -0.0099(5)
C24_2 0.0387(8) 0.0216(6) 0.0416(8) -0.0015(6) -0.0247(7) -0.0105(6)
C25_2 0.0596(12) 0.0327(9) 0.0645(12) 0.0075(8) -0.0443(11) -0.0262(9)
C26_2 0.0631(13) 0.0490(11) 0.0394(9) 0.0152(9) -0.0348(9) -0.0254(8)
C27_2 0.0516(11) 0.0508(11) 0.0225(7) 0.0007(9) -0.0145(7) -0.0114(7)
C28_2 0.0321(7) 0.0357(8) 0.0205(6) -0.0070(6) -0.0076(5) -0.0078(6)
C29_2 0.0191(5) 0.0152(5) 0.0162(5) 0.0012(4) -0.0051(4) -0.0030(4)
C30_2 0.0208(6) 0.0200(6) 0.0263(6) -0.0017(5) -0.0039(5) -0.0003(5)
C31_2 0.0318(8) 0.0179(6) 0.0344(8) -0.0028(5) -0.0073(6) 0.0041(5)
C32_2 0.0331(8) 0.0181(6) 0.0351(8) 0.0052(5) -0.0138(6) -0.0007(6)
C33_2 0.0222(6) 0.0210(6) 0.0293(7) 0.0059(5) -0.0081(5) -0.0061(5)
C34_2 0.0188(6) 0.0189(6) 0.0190(5) 0.0007(4) -0.0042(4) -0.0027(4)
C35_2 0.0208(6) 0.0199(6) 0.0310(7) -0.0051(5) -0.0114(5) -0.0053(5)
C36_2 0.0245(7) 0.0303(8) 0.0442(9) -0.0082(6) -0.0039(6) -0.0126(7)
C37_2 0.0272(8) 0.0414(10) 0.0714(14) -0.0150(7) -0.0060(8) -0.0138(9)
C38_2 0.0454(11) 0.0474(11) 0.0769(15) -0.0252(9) -0.0286(11) -0.0092(10)
C39_2 0.0707(15) 0.0594(13) 0.0539(12) -0.0339(12) -0.0297(11) -0.0144(10)
C40_2 0.0469(10) 0.0483(10) 0.0332(8) -0.0235(8) -0.0128(7) -0.0122(7)
C41_2 0.0169(5) 0.0164(5) 0.0165(5) 0.0011(4) -0.0062(4) -0.0063(4)
C42_2 0.0234(6) 0.0205(6) 0.0201(6) 0.0032(5) -0.0098(5) -0.0084(5)
C43_2 0.0239(6) 0.0244(6) 0.0268(6) 0.0074(5) -0.0136(5) -0.0098(5)
C44_2 0.0204(6) 0.0242(6) 0.0289(7) 0.0049(5) -0.0077(5) -0.0139(5)
C45_2 0.0203(6) 0.0269(6) 0.0198(6) 0.0001(5) -0.0043(5) -0.0122(5)
C46_2 0.0197(6) 0.0225(6) 0.0183(5) 0.0019(5) -0.0069(4) -0.0085(5)

loop_
_atom_type_symbol
_atom_type_description
_atom_type_scat_dispersion_real
_atom_type_scat_dispersion_imag
_atom_type_scat_source
C C 0.0033 0.0016 'International Tables Vol C Tables 4.2.6.8 and 6.1.1.4'
H H 0.0000 0.0000 'International Tables Vol C Tables 4.2.6.8 and 6.1.1.4'
N N 0.0061 0.0033 'International Tables Vol C Tables 4.2.6.8 and 6.1.1.4'
O O 0.0106 0.0060 'International Tables Vol C Tables 4.2.6.8 and 6.1.1.4'
Ni Ni 0.3393 1.1124 'International Tables Vol C Tables 4.2.6.8 and 6.1.1.4'

loop_
_geom_angle_atom_site_label_1
_geom_angle_atom_site_label_2
_geom_angle_atom_site_label_3
_geom_angle_site_symmetry_1
_geom_angle_site_symmetry_3
_geom_angle
_geom_angle_publ_flag
N2_1 Ni1_1 N4_1 . . 176.50(5) ?
N2_1 Ni1_1 N1_1 . . 90.06(4) ?
N4_1 Ni1_1 N1_1 . . 88.86(4) ?
N2_1 Ni1_1 N3_1 . . 89.92(5) ?
N4_1 Ni1_1 N3_1 . . 91.19(5) ?
N1_1 Ni1_1 N3_1 . . 179.68(5) ?
C3_1 N1_1 C20_1 . . 114.99(10) ?
C3_1 N1_1 Ni1_1 . . 121.95(8) ?
C20_1 N1_1 Ni1_1 . . 123.00(8) ?
C5_1 N2_1 C8_1 . . 106.09(10) ?
C5_1 N2_1 Ni1_1 . . 126.12(9) ?
C8_1 N2_1 Ni1_1 . . 127.72(8) ?
C10_1 N3_1 C13_1 . . 106.00(10) ?
C10_1 N3_1 Ni1_1 . . 127.71(9) ?
C13_1 N3_1 Ni1_1 . . 126.29(9) ?
C18_1 N4_1 C15_1 . . 106.00(10) ?
C18_1 N4_1 Ni1_1 . . 127.08(8) ?
C15_1 N4_1 Ni1_1 . . 126.32(9) ?
C2_1 C1_1 H1A_1 . . 109.5 ?
C2_1 C1_1 H1B_1 . . 109.5 ?
H1A_1 C1_1 H1B_1 . . 109.5 ?
C2_1 C1_1 H1C_1 . . 109.5 ?
H1A_1 C1_1 H1C_1 . . 109.5 ?
H1B_1 C1_1 H1C_1 . . 109.5 ?
O1_1 C2_1 C1_1 . . 119.75(13) ?
O1_1 C2_1 C3_1 . . 122.85(12) ?
C1_1 C2_1 C3_1 . . 116.68(12) ?
N1_1 C3_1 C4_1 . . 122.96(11) ?
N1_1 C3_1 C2_1 . . 115.49(11) ?
C4_1 C3_1 C2_1 . . 120.56(11) ?
C3_1 C4_1 C5_1 . . 120.68(11) ?
C3_1 C4_1 C23_1 . . 119.78(11) ?
C5_1 C4_1 C23_1 . . 119.17(11) ?
N2_1 C5_1 C4_1 . . 123.75(11) ?
N2_1 C5_1 C6_1 . . 110.40(11) ?
C4_1 C5_1 C6_1 . . 125.84(11) ?
C7_1 C6_1 C5_1 . . 106.76(11) ?
C7_1 C6_1 H6_1 . . 126.6 ?
C5_1 C6_1 H6_1 . . 126.6 ?
C6_1 C7_1 C8_1 . . 107.26(11) ?
C6_1 C7_1 H7_1 . . 126.4 ?
C8_1 C7_1 H7_1 . . 126.4 ?
N2_1 C8_1 C9_1 . . 124.27(11) ?
N2_1 C8_1 C7_1 . . 109.40(11) ?
C9_1 C8_1 C7_1 . . 125.61(12) ?
C8_1 C9_1 C10_1 . . 121.36(12) ?
C8_1 C9_1 C29_1 . . 117.74(11) ?
C10_1 C9_1 C29_1 . . 120.73(11) ?
N3_1 C10_1 C9_1 . . 124.35(11) ?
N3_1 C10_1 C11_1 . . 109.92(11) ?
C9_1 C10_1 C11_1 . . 125.44(12) ?
C12_1 C11_1 C10_1 . . 106.90(12) ?
C12_1 C11_1 H11_1 . . 126.6 ?
C10_1 C11_1 H11_1 . . 126.6 ?
C11_1 C12_1 C13_1 . . 107.12(12) ?
C11_1 C12_1 H12_1 . . 126.4 ?
C13_1 C12_1 H12_1 . . 126.4 ?
N3_1 C13_1 C14_1 . . 124.80(12) ?
N3_1 C13_1 C12_1 . . 109.91(11) ?
C14_1 C13_1 C12_1 . . 125.25(12) ?
C15_1 C14_1 C13_1 . . 122.27(12) ?
C15_1 C14_1 C35_1 . . 118.93(12) ?
C13_1 C14_1 C35_1 . . 118.80(12) ?
N4_1 C15_1 C14_1 . . 123.63(12) ?
N4_1 C15_1 C16_1 . . 109.74(11) ?
C14_1 C15_1 C16_1 . . 125.89(12) ?
C17_1 C16_1 C15_1 . . 107.11(11) ?
C17_1 C16_1 H16_1 . . 126.4 ?
C15_1 C16_1 H16_1 . . 126.4 ?
C16_1 C17_1 C18_1 . . 106.80(12) ?
C16_1 C17_1 H17_1 . . 126.6 ?
C18_1 C17_1 H17_1 . . 126.6 ?
N4_1 C18_1 C19_1 . . 123.53(11) ?
N4_1 C18_1 C17_1 . . 110.26(11) ?
C19_1 C18_1 C17_1 . . 126.19(12) ?
C20_1 C19_1 C18_1 . . 120.46(11) ?
C20_1 C19_1 C41_1 . . 122.21(11) ?
C18_1 C19_1 C41_1 . . 116.89(11) ?
C19_1 C20_1 N1_1 . . 121.39(11) ?
C19_1 C20_1 C21_1 . . 123.37(11) ?
N1_1 C20_1 C21_1 . . 114.92(10) ?
O2_1 C21_1 C22_1 . . 119.18(12) ?
O2_1 C21_1 C20_1 . . 121.03(12) ?
C22_1 C21_1 C20_1 . . 119.32(11) ?
C21_1 C22_1 H22A_1 . . 109.5 ?
C21_1 C22_1 H22B_1 . . 109.5 ?
H22A_1 C22_1 H22B_1 . . 109.5 ?
C21_1 C22_1 H22C_1 . . 109.5 ?
H22A_1 C22_1 H22C_1 . . 109.5 ?
H22B_1 C22_1 H22C_1 . . 109.5 ?
C28_1 C23_1 C24_1 . . 119.16(12) ?
C28_1 C23_1 C4_1 . . 119.38(11) ?
C24_1 C23_1 C4_1 . . 121.43(12) ?
C25_1 C24_1 C23_1 . . 120.05(14) ?
C25_1 C24_1 H24_1 . . 120.0 ?
C23_1 C24_1 H24_1 . . 120.0 ?
C24_1 C25_1 C26_1 . . 120.31(14) ?
C24_1 C25_1 H25_1 . . 119.8 ?
C26_1 C25_1 H25_1 . . 119.8 ?
C27_1 C26_1 C25_1 . . 119.88(13) ?
C27_1 C26_1 H26_1 . . 120.1 ?
C25_1 C26_1 H26_1 . . 120.1 ?
C26_1 C27_1 C28_1 . . 120.04(14) ?
C26_1 C27_1 H27_1 . . 120.0 ?
C28_1 C27_1 H27_1 . . 120.0 ?
C27_1 C28_1 C23_1 . . 120.51(13) ?
C27_1 C28_1 H28_1 . . 119.7 ?
C23_1 C28_1 H28_1 . . 119.7 ?
C30_1 C29_1 C34_1 . . 118.59(12) ?
C30_1 C29_1 C9_1 . . 119.49(11) ?
C34_1 C29_1 C9_1 . . 121.85(12) ?
C31_1 C30_1 C29_1 . . 120.97(13) ?
C31_1 C30_1 H30_1 . . 119.5 ?
C29_1 C30_1 H30_1 . . 119.5 ?
C30_1 C31_1 C32_1 . . 120.01(14) ?
C30_1 C31_1 H31_1 . . 120.0 ?
C32_1 C31_1 H31_1 . . 120.0 ?
C33_1 C32_1 C31_1 . . 119.56(14) ?
C33_1 C32_1 H32_1 . . 120.2 ?
C31_1 C32_1 H32_1 . . 120.2 ?
C32_1 C33_1 C34_1 . . 120.55(14) ?
C32_1 C33_1 H33_1 . . 119.7 ?
C34_1 C33_1 H33_1 . . 119.7 ?
C33_1 C34_1 C29_1 . . 120.32(13) ?
C33_1 C34_1 H34_1 . . 119.8 ?
C29_1 C34_1 H34_1 . . 119.8 ?
C40_1 C35_1 C36_1 . . 119.26(15) ?
C40_1 C35_1 C14_1 . . 122.55(15) ?
C36_1 C35_1 C14_1 . . 118.15(13) ?
C35_1 C36_1 C37_1 . . 120.20(18) ?
C35_1 C36_1 H36_1 . . 119.9 ?
C37_1 C36_1 H36_1 . . 119.9 ?
C38_1 C37_1 C36_1 . . 120.1(2) ?
C38_1 C37_1 H37_1 . . 119.9 ?
C36_1 C37_1 H37_1 . . 119.9 ?
C39_1 C38_1 C37_1 . . 119.99(18) ?
C39_1 C38_1 H38_1 . . 120.0 ?
C37_1 C38_1 H38_1 . . 120.0 ?
C38_1 C39_1 C40_1 . . 120.4(2) ?
C38_1 C39_1 H39_1 . . 119.8 ?
C40_1 C39_1 H39_1 . . 119.8 ?
C35_1 C40_1 C39_1 . . 119.9(2) ?
C35_1 C40_1 H40_1 . . 120.0 ?
C39_1 C40_1 H40_1 . . 120.0 ?
C42_1 C41_1 C46_1 . . 119.32(12) ?
C42_1 C41_1 C19_1 . . 119.83(11) ?
C46_1 C41_1 C19_1 . . 120.77(11) ?
C43_1 C42_1 C41_1 . . 119.96(12) ?
C43_1 C42_1 H42_1 . . 120.0 ?
C41_1 C42_1 H42_1 . . 120.0 ?
C44_1 C43_1 C42_1 . . 120.47(13) ?
C44_1 C43_1 H43_1 . . 119.8 ?
C42_1 C43_1 H43_1 . . 119.8 ?
C43_1 C44_1 C45_1 . . 119.84(13) ?
C43_1 C44_1 H44_1 . . 120.1 ?
C45_1 C44_1 H44_1 . . 120.1 ?
C46_1 C45_1 C44_1 . . 119.99(12) ?
C46_1 C45_1 H45_1 . . 120.0 ?
C44_1 C45_1 H45_1 . . 120.0 ?
C45_1 C46_1 C41_1 . . 120.39(12) ?
C45_1 C46_1 H46_1 . . 119.8 ?
C41_1 C46_1 H46_1 . . 119.8 ?
N2_2 Ni1_2 N4_2 . . 175.90(5) ?
N2_2 Ni1_2 N3_2 . . 90.19(4) ?
N4_2 Ni1_2 N3_2 . . 90.20(4) ?
N2_2 Ni1_2 N1_2 . . 89.59(4) ?
N4_2 Ni1_2 N1_2 . . 90.12(4) ?
N3_2 Ni1_2 N1_2 . . 178.50(5) ?
C3_2 N1_2 C20_2 . . 115.41(10) ?
C3_2 N1_2 Ni1_2 . . 124.13(8) ?
C20_2 N1_2 Ni1_2 . . 120.46(8) ?
C5_2 N2_2 C8_2 . . 106.48(10) ?
C5_2 N2_2 Ni1_2 . . 125.72(8) ?
C8_2 N2_2 Ni1_2 . . 127.65(8) ?
C10_2 N3_2 C13_2 . . 105.79(10) ?
C10_2 N3_2 Ni1_2 . . 127.17(8) ?
C13_2 N3_2 Ni1_2 . . 126.99(8) ?
C18_2 N4_2 C15_2 . . 105.74(10) ?
C18_2 N4_2 Ni1_2 . . 126.63(8) ?
C15_2 N4_2 Ni1_2 . . 126.67(8) ?
C2_2 C1_2 H1A_2 . . 109.5 ?
C2_2 C1_2 H1B_2 . . 109.5 ?
H1A_2 C1_2 H1B_2 . . 109.5 ?
C2_2 C1_2 H1C_2 . . 109.5 ?
H1A_2 C1_2 H1C_2 . . 109.5 ?
H1B_2 C1_2 H1C_2 . . 109.5 ?
O1_2 C2_2 C1_2 . . 120.23(12) ?
O1_2 C2_2 C3_2 . . 117.78(12) ?
C1_2 C2_2 C3_2 . . 121.98(12) ?
N1_2 C3_2 C4_2 . . 123.14(11) ?
N1_2 C3_2 C2_2 . . 117.19(10) ?
C4_2 C3_2 C2_2 . . 119.38(11) ?
C3_2 C4_2 C5_2 . . 120.86(11) ?
C3_2 C4_2 C23_2 . . 121.66(11) ?
C5_2 C4_2 C23_2 . . 117.42(11) ?
N2_2 C5_2 C4_2 . . 124.37(11) ?
N2_2 C5_2 C6_2 . . 109.94(11) ?
C4_2 C5_2 C6_2 . . 125.68(11) ?
C7_2 C6_2 C5_2 . . 106.94(11) ?
C7_2 C6_2 H6_2 . . 126.5 ?
C5_2 C6_2 H6_2 . . 126.5 ?
C6_2 C7_2 C8_2 . . 107.30(11) ?
C6_2 C7_2 H7_2 . . 126.4 ?
C8_2 C7_2 H7_2 . . 126.4 ?
C9_2 C8_2 N2_2 . . 124.72(11) ?
C9_2 C8_2 C7_2 . . 125.10(11) ?
N2_2 C8_2 C7_2 . . 109.18(11) ?
C8_2 C9_2 C10_2 . . 121.26(11) ?
C8_2 C9_2 C29_2 . . 118.14(11) ?
C10_2 C9_2 C29_2 . . 120.36(11) ?
N3_2 C10_2 C9_2 . . 124.11(11) ?
N3_2 C10_2 C11_2 . . 109.93(11) ?
C9_2 C10_2 C11_2 . . 125.47(11) ?
C12_2 C11_2 C10_2 . . 107.00(11) ?
C12_2 C11_2 H11_2 . . 126.5 ?
C10_2 C11_2 H11_2 . . 126.5 ?
C11_2 C12_2 C13_2 . . 107.00(12) ?
C11_2 C12_2 H12_2 . . 126.5 ?
C13_2 C12_2 H12_2 . . 126.5 ?
N3_2 C13_2 C14_2 . . 124.81(11) ?
N3_2 C13_2 C12_2 . . 110.12(11) ?
C14_2 C13_2 C12_2 . . 125.00(12) ?
C15_2 C14_2 C13_2 . . 121.64(11) ?
C15_2 C14_2 C35_2 . . 119.60(11) ?
C13_2 C14_2 C35_2 . . 118.71(11) ?
C14_2 C15_2 N4_2 . . 123.45(11) ?
C14_2 C15_2 C16_2 . . 126.11(11) ?
N4_2 C15_2 C16_2 . . 109.72(11) ?
C17_2 C16_2 C15_2 . . 106.83(11) ?
C17_2 C16_2 H16_2 . . 126.6 ?
C15_2 C16_2 H16_2 . . 126.6 ?
C16_2 C17_2 C18_2 . . 106.79(11) ?
C16_2 C17_2 H17_2 . . 126.6 ?
C18_2 C17_2 H17_2 . . 126.6 ?
N4_2 C18_2 C19_2 . . 123.16(11) ?
N4_2 C18_2 C17_2 . . 110.73(11) ?
C19_2 C18_2 C17_2 . . 126.08(11) ?
C20_2 C19_2 C18_2 . . 120.95(11) ?
C20_2 C19_2 C41_2 . . 122.01(11) ?
C18_2 C19_2 C41_2 . . 116.37(11) ?
C19_2 C20_2 N1_2 . . 121.86(11) ?
C19_2 C20_2 C21_2 . . 121.72(11) ?
N1_2 C20_2 C21_2 . . 116.33(10) ?
O2_2 C21_2 C20_2 . . 120.92(12) ?
O2_2 C21_2 C22_2 . . 118.27(12) ?
C20_2 C21_2 C22_2 . . 120.43(11) ?
C21_2 C22_2 H22A_2 . . 109.5 ?
C21_2 C22_2 H22B_2 . . 109.5 ?
H22A_2 C22_2 H22B_2 . . 109.5 ?
C21_2 C22_2 H22C_2 . . 109.5 ?
H22A_2 C22_2 H22C_2 . . 109.5 ?
H22B_2 C22_2 H22C_2 . . 109.5 ?
C28_2 C23_2 C24_2 . . 118.74(13) ?
C28_2 C23_2 C4_2 . . 118.70(12) ?
C24_2 C23_2 C4_2 . . 122.54(13) ?
C25_2 C24_2 C23_2 . . 119.80(16) ?
C25_2 C24_2 H24_2 . . 120.1 ?
C23_2 C24_2 H24_2 . . 120.1 ?
C26_2 C25_2 C24_2 . . 120.66(17) ?
C26_2 C25_2 H25_2 . . 119.7 ?
C24_2 C25_2 H25_2 . . 119.7 ?
C27_2 C26_2 C25_2 . . 119.79(16) ?
C27_2 C26_2 H26_2 . . 120.1 ?
C25_2 C26_2 H26_2 . . 120.1 ?
C26_2 C27_2 C28_2 . . 120.08(18) ?
C26_2 C27_2 H27_2 . . 120.0 ?
C28_2 C27_2 H27_2 . . 120.0 ?
C27_2 C28_2 C23_2 . . 120.91(16) ?
C27_2 C28_2 H28_2 . . 119.5 ?
C23_2 C28_2 H28_2 . . 119.5 ?
C34_2 C29_2 C30_2 . . 118.63(12) ?
C34_2 C29_2 C9_2 . . 122.00(11) ?
C30_2 C29_2 C9_2 . . 119.35(11) ?
C31_2 C30_2 C29_2 . . 120.67(13) ?
C31_2 C30_2 H30_2 . . 119.7 ?
C29_2 C30_2 H30_2 . . 119.7 ?
C30_2 C31_2 C32_2 . . 120.20(14) ?
C30_2 C31_2 H31_2 . . 119.9 ?
C32_2 C31_2 H31_2 . . 119.9 ?
C33_2 C32_2 C31_2 . . 119.61(13) ?
C33_2 C32_2 H32_2 . . 120.2 ?
C31_2 C32_2 H32_2 . . 120.2 ?
C32_2 C33_2 C34_2 . . 120.32(13) ?
C32_2 C33_2 H33_2 . . 119.8 ?
C34_2 C33_2 H33_2 . . 119.8 ?
C33_2 C34_2 C29_2 . . 120.55(13) ?
C33_2 C34_2 H34_2 . . 119.7 ?
C29_2 C34_2 H34_2 . . 119.7 ?
C40_2 C35_2 C36_2 . . 119.25(14) ?
C40_2 C35_2 C14_2 . . 121.69(13) ?
C36_2 C35_2 C14_2 . . 119.06(13) ?
C37_2 C36_2 C35_2 . . 120.23(17) ?
C37_2 C36_2 H36_2 . . 119.9 ?
C35_2 C36_2 H36_2 . . 119.9 ?
C38_2 C37_2 C36_2 . . 120.17(19) ?
C38_2 C37_2 H37_2 . . 119.9 ?
C36_2 C37_2 H37_2 . . 119.9 ?
C39_2 C38_2 C37_2 . . 119.96(17) ?
C39_2 C38_2 H38_2 . . 120.0 ?
C37_2 C38_2 H38_2 . . 120.0 ?
C38_2 C39_2 C40_2 . . 120.44(19) ?
C38_2 C39_2 H39_2 . . 119.8 ?
C40_2 C39_2 H39_2 . . 119.8 ?
C35_2 C40_2 C39_2 . . 119.95(18) ?
C35_2 C40_2 H40_2 . . 120.0 ?
C39_2 C40_2 H40_2 . . 120.0 ?
C42_2 C41_2 C46_2 . . 119.39(11) ?
C42_2 C41_2 C19_2 . . 119.00(11) ?
C46_2 C41_2 C19_2 . . 121.38(11) ?
C41_2 C42_2 C43_2 . . 120.33(12) ?
C41_2 C42_2 H42_2 . . 119.8 ?
C43_2 C42_2 H42_2 . . 119.8 ?
C44_2 C43_2 C42_2 . . 120.04(12) ?
C44_2 C43_2 H43_2 . . 120.0 ?
C42_2 C43_2 H43_2 . . 120.0 ?
C43_2 C44_2 C45_2 . . 120.04(12) ?
C43_2 C44_2 H44_2 . . 120.0 ?
C45_2 C44_2 H44_2 . . 120.0 ?
C44_2 C45_2 C46_2 . . 120.23(12) ?
C44_2 C45_2 H45_2 . . 119.9 ?
C46_2 C45_2 H45_2 . . 119.9 ?
C45_2 C46_2 C41_2 . . 119.97(12) ?
C45_2 C46_2 H46_2 . . 120.0 ?
C41_2 C46_2 H46_2 . . 120.0 ?

loop_
_geom_bond_atom_site_label_1
_geom_bond_atom_site_label_2
_geom_bond_site_symmetry_2
_geom_bond_distance
_geom_bond_publ_flag
Ni1_1 N2_1 . 1.8911(11) ?
Ni1_1 N4_1 . 1.8930(11) ?
Ni1_1 N1_1 . 1.8957(10) ?
Ni1_1 N3_1 . 1.9084(11) ?
O1_1 C2_1 . 1.2141(17) ?
O2_1 C21_1 . 1.2122(16) ?
N1_1 C3_1 . 1.3687(15) ?
N1_1 C20_1 . 1.3879(15) ?
N2_1 C5_1 . 1.3680(15) ?
N2_1 C8_1 . 1.3853(16) ?
N3_1 C10_1 . 1.3772(16) ?
N3_1 C13_1 . 1.3804(16) ?
N4_1 C18_1 . 1.3678(16) ?
N4_1 C15_1 . 1.3844(16) ?
C1_1 C2_1 . 1.514(2) ?
C1_1 H1A_1 . 0.9800 ?
C1_1 H1B_1 . 0.9800 ?
C1_1 H1C_1 . 0.9800 ?
C2_1 C3_1 . 1.5239(18) ?
C3_1 C4_1 . 1.3938(17) ?
C4_1 C5_1 . 1.4022(17) ?
C4_1 C23_1 . 1.4808(16) ?
C5_1 C6_1 . 1.4417(17) ?
C6_1 C7_1 . 1.3556(19) ?
C6_1 H6_1 . 0.9500 ?
C7_1 C8_1 . 1.4442(18) ?
C7_1 H7_1 . 0.9500 ?
C8_1 C9_1 . 1.3912(17) ?
C9_1 C10_1 . 1.4048(18) ?
C9_1 C29_1 . 1.4898(18) ?
C10_1 C11_1 . 1.4381(17) ?
C11_1 C12_1 . 1.361(2) ?
C11_1 H11_1 . 0.9500 ?
C12_1 C13_1 . 1.4342(19) ?
C12_1 H12_1 . 0.9500 ?
C13_1 C14_1 . 1.3960(19) ?
C14_1 C15_1 . 1.3889(19) ?
C14_1 C35_1 . 1.4948(18) ?
C15_1 C16_1 . 1.4328(19) ?
C16_1 C17_1 . 1.361(2) ?
C16_1 H16_1 . 0.9500 ?
C17_1 C18_1 . 1.4371(17) ?
C17_1 H17_1 . 0.9500 ?
C18_1 C19_1 . 1.4078(17) ?
C19_1 C20_1 . 1.3839(17) ?
C19_1 C41_1 . 1.4902(17) ?
C20_1 C21_1 . 1.5179(17) ?
C21_1 C22_1 . 1.5142(19) ?
C22_1 H22A_1 . 0.9800 ?
C22_1 H22B_1 . 0.9800 ?
C22_1 H22C_1 . 0.9800 ?
C23_1 C28_1 . 1.3922(18) ?
C23_1 C24_1 . 1.3992(18) ?
C24_1 C25_1 . 1.3878(19) ?
C24_1 H24_1 . 0.9500 ?
C25_1 C26_1 . 1.390(2) ?
C25_1 H25_1 . 0.9500 ?
C26_1 C27_1 . 1.384(2) ?
C26_1 H26_1 . 0.9500 ?
C27_1 C28_1 . 1.3906(19) ?
C27_1 H27_1 . 0.9500 ?
C28_1 H28_1 . 0.9500 ?
C29_1 C30_1 . 1.3950(19) ?
C29_1 C34_1 . 1.3985(18) ?
C30_1 C31_1 . 1.388(2) ?
C30_1 H30_1 . 0.9500 ?
C31_1 C32_1 . 1.390(2) ?
C31_1 H31_1 . 0.9500 ?
C32_1 C33_1 . 1.386(2) ?
C32_1 H32_1 . 0.9500 ?
C33_1 C34_1 . 1.391(2) ?
C33_1 H33_1 . 0.9500 ?
C34_1 H34_1 . 0.9500 ?
C35_1 C40_1 . 1.381(2) ?
C35_1 C36_1 . 1.389(2) ?
C36_1 C37_1 . 1.392(2) ?
C36_1 H36_1 . 0.9500 ?
C37_1 C38_1 . 1.374(4) ?
C37_1 H37_1 . 0.9500 ?
C38_1 C39_1 . 1.370(4) ?
C38_1 H38_1 . 0.9500 ?
C39_1 C40_1 . 1.397(3) ?
C39_1 H39_1 . 0.9500 ?
C40_1 H40_1 . 0.9500 ?
C41_1 C42_1 . 1.3953(18) ?
C41_1 C46_1 . 1.3975(17) ?
C42_1 C43_1 . 1.3915(19) ?
C42_1 H42_1 . 0.9500 ?
C43_1 C44_1 . 1.386(2) ?
C43_1 H43_1 . 0.9500 ?
C44_1 C45_1 . 1.391(2) ?
C44_1 H44_1 . 0.9500 ?
C45_1 C46_1 . 1.3891(18) ?
C45_1 H45_1 . 0.9500 ?
C46_1 H46_1 . 0.9500 ?
Ni1_2 N2_2 . 1.8845(10) ?
Ni1_2 N4_2 . 1.8934(10) ?
Ni1_2 N3_2 . 1.9106(10) ?
Ni1_2 N1_2 . 1.9128(10) ?
O1_2 C2_2 . 1.2141(16) ?
O2_2 C21_2 . 1.2192(16) ?
N1_2 C3_2 . 1.3661(15) ?
N1_2 C20_2 . 1.3997(15) ?
N2_2 C5_2 . 1.3661(16) ?
N2_2 C8_2 . 1.3880(15) ?
N3_2 C10_2 . 1.3766(15) ?
N3_2 C13_2 . 1.3796(16) ?
N4_2 C18_2 . 1.3626(15) ?
N4_2 C15_2 . 1.3879(16) ?
C1_2 C2_2 . 1.508(2) ?
C1_2 H1A_2 . 0.9800 ?
C1_2 H1B_2 . 0.9800 ?
C1_2 H1C_2 . 0.9800 ?
C2_2 C3_2 . 1.5336(17) ?
C3_2 C4_2 . 1.3934(17) ?
C4_2 C5_2 . 1.4075(17) ?
C4_2 C23_2 . 1.4908(17) ?
C5_2 C6_2 . 1.4452(17) ?
C6_2 C7_2 . 1.3544(19) ?
C6_2 H6_2 . 0.9500 ?
C7_2 C8_2 . 1.4420(18) ?
C7_2 H7_2 . 0.9500 ?
C8_2 C9_2 . 1.3870(17) ?
C9_2 C10_2 . 1.4063(17) ?
C9_2 C29_2 . 1.4906(17) ?
C10_2 C11_2 . 1.4362(18) ?
C11_2 C12_2 . 1.3583(19) ?
C11_2 H11_2 . 0.9500 ?
C12_2 C13_2 . 1.4315(18) ?
C12_2 H12_2 . 0.9500 ?
C13_2 C14_2 . 1.3981(18) ?
C14_2 C15_2 . 1.3858(18) ?
C14_2 C35_2 . 1.4927(18) ?
C15_2 C16_2 . 1.4383(17) ?
C16_2 C17_2 . 1.3609(18) ?
C16_2 H16_2 . 0.9500 ?
C17_2 C18_2 . 1.4355(17) ?
C17_2 H17_2 . 0.9500 ?
C18_2 C19_2 . 1.4121(17) ?
C19_2 C20_2 . 1.3801(17) ?
C19_2 C41_2 . 1.4881(16) ?
C20_2 C21_2 . 1.5027(18) ?
C21_2 C22_2 . 1.5145(19) ?
C22_2 H22A_2 . 0.9800 ?
C22_2 H22B_2 . 0.9800 ?
C22_2 H22C_2 . 0.9800 ?
C23_2 C28_2 . 1.393(2) ?
C23_2 C24_2 . 1.3977(19) ?
C24_2 C25_2 . 1.392(2) ?
C24_2 H24_2 . 0.9500 ?
C25_2 C26_2 . 1.388(3) ?
C25_2 H25_2 . 0.9500 ?
C26_2 C27_2 . 1.373(3) ?
C26_2 H26_2 . 0.9500 ?
C27_2 C28_2 . 1.391(2) ?
C27_2 H27_2 . 0.9500 ?
C28_2 H28_2 . 0.9500 ?
C29_2 C34_2 . 1.3952(18) ?
C29_2 C30_2 . 1.3957(18) ?
C30_2 C31_2 . 1.390(2) ?
C30_2 H30_2 . 0.9500 ?
C31_2 C32_2 . 1.391(2) ?
C31_2 H31_2 . 0.9500 ?
C32_2 C33_2 . 1.382(2) ?
C32_2 H32_2 . 0.9500 ?
C33_2 C34_2 . 1.3944(18) ?
C33_2 H33_2 . 0.9500 ?
C34_2 H34_2 . 0.9500 ?
C35_2 C40_2 . 1.393(2) ?
C35_2 C36_2 . 1.396(2) ?
C36_2 C37_2 . 1.390(2) ?
C36_2 H36_2 . 0.9500 ?
C37_2 C38_2 . 1.383(3) ?
C37_2 H37_2 . 0.9500 ?
C38_2 C39_2 . 1.380(3) ?
C38_2 H38_2 . 0.9500 ?
C39_2 C40_2 . 1.394(2) ?
C39_2 H39_2 . 0.9500 ?
C40_2 H40_2 . 0.9500 ?
C41_2 C42_2 . 1.3928(17) ?
C41_2 C46_2 . 1.3993(17) ?
C42_2 C43_2 . 1.3934(18) ?
C42_2 H42_2 . 0.9500 ?
C43_2 C44_2 . 1.3869(19) ?
C43_2 H43_2 . 0.9500 ?
C44_2 C45_2 . 1.387(2) ?
C44_2 H44_2 . 0.9500 ?
C45_2 C46_2 . 1.3935(18) ?
C45_2 H45_2 . 0.9500 ?
C46_2 H46_2 . 0.9500 ?

loop_
_geom_hbond_atom_site_label_D
_geom_hbond_atom_site_label_H
_geom_hbond_atom_site_label_A
_geom_hbond_site_symmetry_A
_geom_hbond_distance_DH
_geom_hbond_distance_HA
_geom_hbond_distance_DA
_geom_hbond_angle_DHA
_geom_hbond_publ_flag
C28_1 H28_1 O2_1 . 0.95 2.60 3.4517(17) 149.1 yes
C42_1 H42_1 O1_1 . 0.95 2.55 3.3855(17) 147.3 yes
C42_2 H42_2 O1_2 . 0.95 2.66 3.5120(17) 149.2 yes
C6_1 H6_1 O2_1 2_667 0.95 2.49 3.3714(16) 154.7 yes
C6_2 H6_2 O2_2 2_676 0.95 2.57 3.3569(17) 140.3 yes
C17_2 H17_2 O1_2 2_666 0.95 2.40 3.2977(16) 157.7 yes

loop_
_geom_torsion_atom_site_label_1
_geom_torsion_atom_site_label_2
_geom_torsion_atom_site_label_3
_geom_torsion_atom_site_label_4
_geom_torsion_site_symmetry_1
_geom_torsion_site_symmetry_2
_geom_torsion_site_symmetry_3
_geom_torsion_site_symmetry_4
_geom_torsion
_geom_torsion_publ_flag
N2_1 Ni1_1 N1_1 C3_1 . . . . 39.81(10) ?
N4_1 Ni1_1 N1_1 C3_1 . . . . -136.86(10) ?
N2_1 Ni1_1 N1_1 C20_1 . . . . -143.06(10) ?
N4_1 Ni1_1 N1_1 C20_1 . . . . 40.28(10) ?
N1_1 Ni1_1 N2_1 C5_1 . . . . -19.48(10) ?
N3_1 Ni1_1 N2_1 C5_1 . . . . 160.83(10) ?
N1_1 Ni1_1 N2_1 C8_1 . . . . 157.04(11) ?
N3_1 Ni1_1 N2_1 C8_1 . . . . -22.64(11) ?
N1_1 Ni1_1 N4_1 C18_1 . . . . -14.98(11) ?
N3_1 Ni1_1 N4_1 C18_1 . . . . 164.71(11) ?
N1_1 Ni1_1 N4_1 C15_1 . . . . 154.90(11) ?
N3_1 Ni1_1 N4_1 C15_1 . . . . -25.42(11) ?
C20_1 N1_1 C3_1 C4_1 . . . . 144.70(12) ?
Ni1_1 N1_1 C3_1 C4_1 . . . . -37.95(16) ?
C20_1 N1_1 C3_1 C2_1 . . . . -46.59(15) ?
Ni1_1 N1_1 C3_1 C2_1 . . . . 130.76(10) ?
O1_1 C2_1 C3_1 N1_1 . . . . 39.90(19) ?
C1_1 C2_1 C3_1 N1_1 . . . . -130.33(13) ?
O1_1 C2_1 C3_1 C4_1 . . . . -151.09(14) ?
C1_1 C2_1 C3_1 C4_1 . . . . 38.67(17) ?
N1_1 C3_1 C4_1 C5_1 . . . . 2.82(19) ?
C2_1 C3_1 C4_1 C5_1 . . . . -165.34(12) ?
N1_1 C3_1 C4_1 C23_1 . . . . -170.12(11) ?
C2_1 C3_1 C4_1 C23_1 . . . . 21.71(18) ?
C8_1 N2_1 C5_1 C4_1 . . . . 177.17(12) ?
Ni1_1 N2_1 C5_1 C4_1 . . . . -5.69(18) ?
C8_1 N2_1 C5_1 C6_1 . . . . -1.73(14) ?
Ni1_1 N2_1 C5_1 C6_1 . . . . 175.41(8) ?
C3_1 C4_1 C5_1 N2_1 . . . . 20.07(19) ?
C23_1 C4_1 C5_1 N2_1 . . . . -166.94(11) ?
C3_1 C4_1 C5_1 C6_1 . . . . -161.20(12) ?
C23_1 C4_1 C5_1 C6_1 . . . . 11.78(19) ?
N2_1 C5_1 C6_1 C7_1 . . . . -0.22(15) ?
C4_1 C5_1 C6_1 C7_1 . . . . -179.09(12) ?
C5_1 C6_1 C7_1 C8_1 . . . . 2.00(15) ?
C5_1 N2_1 C8_1 C9_1 . . . . -167.75(12) ?
Ni1_1 N2_1 C8_1 C9_1 . . . . 15.17(18) ?
C5_1 N2_1 C8_1 C7_1 . . . . 2.96(14) ?
Ni1_1 N2_1 C8_1 C7_1 . . . . -174.12(9) ?
C6_1 C7_1 C8_1 N2_1 . . . . -3.17(15) ?
C6_1 C7_1 C8_1 C9_1 . . . . 167.39(13) ?
N2_1 C8_1 C9_1 C10_1 . . . . 4.21(19) ?
C7_1 C8_1 C9_1 C10_1 . . . . -164.99(12) ?
N2_1 C8_1 C9_1 C29_1 . . . . 179.48(11) ?
C7_1 C8_1 C9_1 C29_1 . . . . 10.28(19) ?
C13_1 N3_1 C10_1 C9_1 . . . . 171.29(12) ?
Ni1_1 N3_1 C10_1 C9_1 . . . . -8.88(18) ?
C13_1 N3_1 C10_1 C11_1 . . . . -2.88(14) ?
Ni1_1 N3_1 C10_1 C11_1 . . . . 176.95(9) ?
C8_1 C9_1 C10_1 N3_1 . . . . -7.29(19) ?
C29_1 C9_1 C10_1 N3_1 . . . . 177.58(11) ?
C8_1 C9_1 C10_1 C11_1 . . . . 165.98(12) ?
C29_1 C9_1 C10_1 C11_1 . . . . -9.14(19) ?
N3_1 C10_1 C11_1 C12_1 . . . . 4.04(15) ?
C9_1 C10_1 C11_1 C12_1 . . . . -170.06(13) ?
C10_1 C11_1 C12_1 C13_1 . . . . -3.42(15) ?
C10_1 N3_1 C13_1 C14_1 . . . . 178.53(12) ?
Ni1_1 N3_1 C13_1 C14_1 . . . . -1.30(19) ?
C10_1 N3_1 C13_1 C12_1 . . . . 0.73(14) ?
Ni1_1 N3_1 C13_1 C12_1 . . . . -179.10(9) ?
C11_1 C12_1 C13_1 N3_1 . . . . 1.77(16) ?
C11_1 C12_1 C13_1 C14_1 . . . . -176.01(13) ?
N3_1 C13_1 C14_1 C15_1 . . . . -12.0(2) ?
C12_1 C13_1 C14_1 C15_1 . . . . 165.47(13) ?
N3_1 C13_1 C14_1 C35_1 . . . . 168.68(12) ?
C12_1 C13_1 C14_1 C35_1 . . . . -13.9(2) ?
C18_1 N4_1 C15_1 C14_1 . . . . -167.68(12) ?
Ni1_1 N4_1 C15_1 C14_1 . . . . 20.71(18) ?
C18_1 N4_1 C15_1 C16_1 . . . . 2.93(14) ?
Ni1_1 N4_1 C15_1 C16_1 . . . . -168.68(9) ?
C13_1 C14_1 C15_1 N4_1 . . . . 2.1(2) ?
C35_1 C14_1 C15_1 N4_1 . . . . -178.56(12) ?
C13_1 C14_1 C15_1 C16_1 . . . . -166.96(13) ?
C35_1 C14_1 C15_1 C16_1 . . . . 12.4(2) ?
N4_1 C15_1 C16_1 C17_1 . . . . -3.01(16) ?
C14_1 C15_1 C16_1 C17_1 . . . . 167.33(13) ?
C15_1 C16_1 C17_1 C18_1 . . . . 1.81(16) ?
C15_1 N4_1 C18_1 C19_1 . . . . 176.72(12) ?
Ni1_1 N4_1 C18_1 C19_1 . . . . -11.76(18) ?
C15_1 N4_1 C18_1 C17_1 . . . . -1.80(14) ?
Ni1_1 N4_1 C18_1 C17_1 . . . . 169.73(9) ?
C16_1 C17_1 C18_1 N4_1 . . . . -0.04(15) ?
C16_1 C17_1 C18_1 C19_1 . . . . -178.51(13) ?
N4_1 C18_1 C19_1 C20_1 . . . . 21.94(19) ?
C17_1 C18_1 C19_1 C20_1 . . . . -159.78(13) ?
N4_1 C18_1 C19_1 C41_1 . . . . -165.57(11) ?
C17_1 C18_1 C19_1 C41_1 . . . . 12.70(19) ?
C18_1 C19_1 C20_1 N1_1 . . . . 5.43(18) ?
C41_1 C19_1 C20_1 N1_1 . . . . -166.64(11) ?
C18_1 C19_1 C20_1 C21_1 . . . . -167.78(12) ?
C41_1 C19_1 C20_1 C21_1 . . . . 20.15(19) ?
C3_1 N1_1 C20_1 C19_1 . . . . 135.50(12) ?
Ni1_1 N1_1 C20_1 C19_1 . . . . -41.81(16) ?
C3_1 N1_1 C20_1 C21_1 . . . . -50.75(15) ?
Ni1_1 N1_1 C20_1 C21_1 . . . . 131.93(10) ?
C19_1 C20_1 C21_1 O2_1 . . . . -160.19(13) ?
N1_1 C20_1 C21_1 O2_1 . . . . 26.20(18) ?
C19_1 C20_1 C21_1 C22_1 . . . . 27.72(19) ?
N1_1 C20_1 C21_1 C22_1 . . . . -145.89(12) ?
C3_1 C4_1 C23_1 C28_1 . . . . 47.55(18) ?
C5_1 C4_1 C23_1 C28_1 . . . . -125.51(14) ?
C3_1 C4_1 C23_1 C24_1 . . . . -130.42(14) ?
C5_1 C4_1 C23_1 C24_1 . . . . 56.53(17) ?
C28_1 C23_1 C24_1 C25_1 . . . . -2.4(2) ?
C4_1 C23_1 C24_1 C25_1 . . . . 175.60(13) ?
C23_1 C24_1 C25_1 C26_1 . . . . 1.1(2) ?
C24_1 C25_1 C26_1 C27_1 . . . . 1.1(2) ?
C25_1 C26_1 C27_1 C28_1 . . . . -2.0(2) ?
C26_1 C27_1 C28_1 C23_1 . . . . 0.7(2) ?
C24_1 C23_1 C28_1 C27_1 . . . . 1.4(2) ?
C4_1 C23_1 C28_1 C27_1 . . . . -176.57(13) ?
C8_1 C9_1 C29_1 C30_1 . . . . 59.97(17) ?
C10_1 C9_1 C29_1 C30_1 . . . . -124.73(14) ?
C8_1 C9_1 C29_1 C34_1 . . . . -116.99(14) ?
C10_1 C9_1 C29_1 C34_1 . . . . 58.30(18) ?
C34_1 C29_1 C30_1 C31_1 . . . . 0.6(2) ?
C9_1 C29_1 C30_1 C31_1 . . . . -176.44(13) ?
C29_1 C30_1 C31_1 C32_1 . . . . -0.2(2) ?
C30_1 C31_1 C32_1 C33_1 . . . . -0.4(2) ?
C31_1 C32_1 C33_1 C34_1 . . . . 0.6(2) ?
C32_1 C33_1 C34_1 C29_1 . . . . -0.2(2) ?
C30_1 C29_1 C34_1 C33_1 . . . . -0.4(2) ?
C9_1 C29_1 C34_1 C33_1 . . . . 176.56(13) ?
C15_1 C14_1 C35_1 C40_1 . . . . -97.1(2) ?
C13_1 C14_1 C35_1 C40_1 . . . . 82.3(2) ?
C15_1 C14_1 C35_1 C36_1 . . . . 85.30(18) ?
C13_1 C14_1 C35_1 C36_1 . . . . -95.35(17) ?
C40_1 C35_1 C36_1 C37_1 . . . . 0.1(3) ?
C14_1 C35_1 C36_1 C37_1 . . . . 177.75(17) ?
C35_1 C36_1 C37_1 C38_1 . . . . 1.3(3) ?
C36_1 C37_1 C38_1 C39_1 . . . . -1.3(4) ?
C37_1 C38_1 C39_1 C40_1 . . . . 0.0(4) ?
C36_1 C35_1 C40_1 C39_1 . . . . -1.4(3) ?
C14_1 C35_1 C40_1 C39_1 . . . . -179.0(2) ?
C38_1 C39_1 C40_1 C35_1 . . . . 1.4(4) ?
C20_1 C19_1 C41_1 C42_1 . . . . 57.29(18) ?
C18_1 C19_1 C41_1 C42_1 . . . . -115.05(14) ?
C20_1 C19_1 C41_1 C46_1 . . . . -126.06(14) ?
C18_1 C19_1 C41_1 C46_1 . . . . 61.60(16) ?
C46_1 C41_1 C42_1 C43_1 . . . . 0.9(2) ?
C19_1 C41_1 C42_1 C43_1 . . . . 177.64(13) ?
C41_1 C42_1 C43_1 C44_1 . . . . 0.6(2) ?
C42_1 C43_1 C44_1 C45_1 . . . . -1.6(2) ?
C43_1 C44_1 C45_1 C46_1 . . . . 1.0(2) ?
C44_1 C45_1 C46_1 C41_1 . . . . 0.5(2) ?
C42_1 C41_1 C46_1 C45_1 . . . . -1.5(2) ?
C19_1 C41_1 C46_1 C45_1 . . . . -178.15(12) ?
N3_2 Ni1_2 N2_2 C5_2 . . . . 154.78(11) ?
N1_2 Ni1_2 N2_2 C5_2 . . . . -26.71(11) ?
N3_2 Ni1_2 N2_2 C8_2 . . . . -20.15(11) ?
N1_2 Ni1_2 N2_2 C8_2 . . . . 158.36(11) ?
N3_2 Ni1_2 N4_2 C18_2 . . . . 165.64(10) ?
N1_2 Ni1_2 N4_2 C18_2 . . . . -12.89(11) ?
N3_2 Ni1_2 N4_2 C15_2 . . . . -27.18(10) ?
N1_2 Ni1_2 N4_2 C15_2 . . . . 154.29(10) ?
C20_2 N1_2 C3_2 C4_2 . . . . 154.90(12) ?
Ni1_2 N1_2 C3_2 C4_2 . . . . -25.72(17) ?
C20_2 N1_2 C3_2 C2_2 . . . . -31.32(15) ?
Ni1_2 N1_2 C3_2 C2_2 . . . . 148.07(9) ?
O1_2 C2_2 C3_2 N1_2 . . . . -37.75(17) ?
C1_2 C2_2 C3_2 N1_2 . . . . 143.45(13) ?
O1_2 C2_2 C3_2 C4_2 . . . . 136.28(13) ?
C1_2 C2_2 C3_2 C4_2 . . . . -42.52(18) ?
N1_2 C3_2 C4_2 C5_2 . . . . -7.22(19) ?
C2_2 C3_2 C4_2 C5_2 . . . . 179.12(11) ?
N1_2 C3_2 C4_2 C23_2 . . . . 169.86(12) ?
C2_2 C3_2 C4_2 C23_2 . . . . -3.80(18) ?
C8_2 N2_2 C5_2 C4_2 . . . . -178.62(12) ?
Ni1_2 N2_2 C5_2 C4_2 . . . . 5.57(18) ?
C8_2 N2_2 C5_2 C6_2 . . . . 0.42(14) ?
Ni1_2 N2_2 C5_2 C6_2 . . . . -175.40(9) ?
C3_2 C4_2 C5_2 N2_2 . . . . 18.0(2) ?
C23_2 C4_2 C5_2 N2_2 . . . . -159.19(12) ?
C3_2 C4_2 C5_2 C6_2 . . . . -160.86(13) ?
C23_2 C4_2 C5_2 C6_2 . . . . 21.93(19) ?
N2_2 C5_2 C6_2 C7_2 . . . . -2.88(16) ?
C4_2 C5_2 C6_2 C7_2 . . . . 176.14(13) ?
C5_2 C6_2 C7_2 C8_2 . . . . 4.00(15) ?
C5_2 N2_2 C8_2 C9_2 . . . . -166.97(12) ?
Ni1_2 N2_2 C8_2 C9_2 . . . . 8.74(18) ?
C5_2 N2_2 C8_2 C7_2 . . . . 2.07(14) ?
Ni1_2 N2_2 C8_2 C7_2 . . . . 177.78(9) ?
C6_2 C7_2 C8_2 C9_2 . . . . 165.08(13) ?
C6_2 C7_2 C8_2 N2_2 . . . . -3.91(15) ?
N2_2 C8_2 C9_2 C10_2 . . . . 8.94(19) ?
C7_2 C8_2 C9_2 C10_2 . . . . -158.39(13) ?
N2_2 C8_2 C9_2 C29_2 . . . . -176.68(11) ?
C7_2 C8_2 C9_2 C29_2 . . . . 15.99(19) ?
C13_2 N3_2 C10_2 C9_2 . . . . 169.02(12) ?
Ni1_2 N3_2 C10_2 C9_2 . . . . -13.63(17) ?
C13_2 N3_2 C10_2 C11_2 . . . . -3.32(14) ?
Ni1_2 N3_2 C10_2 C11_2 . . . . 174.03(9) ?
C8_2 C9_2 C10_2 N3_2 . . . . -6.32(19) ?
C29_2 C9_2 C10_2 N3_2 . . . . 179.42(11) ?
C8_2 C9_2 C10_2 C11_2 . . . . 164.83(12) ?
C29_2 C9_2 C10_2 C11_2 . . . . -9.42(19) ?
N3_2 C10_2 C11_2 C12_2 . . . . 4.29(15) ?
C9_2 C10_2 C11_2 C12_2 . . . . -167.93(12) ?
C10_2 C11_2 C12_2 C13_2 . . . . -3.36(15) ?
C10_2 N3_2 C13_2 C14_2 . . . . 178.23(12) ?
Ni1_2 N3_2 C13_2 C14_2 . . . . 0.87(18) ?
C10_2 N3_2 C13_2 C12_2 . . . . 1.21(14) ?
Ni1_2 N3_2 C13_2 C12_2 . . . . -176.14(9) ?
C11_2 C12_2 C13_2 N3_2 . . . . 1.43(16) ?
C11_2 C12_2 C13_2 C14_2 . . . . -175.58(13) ?
N3_2 C13_2 C14_2 C15_2 . . . . -12.8(2) ?
C12_2 C13_2 C14_2 C15_2 . . . . 163.74(13) ?
N3_2 C13_2 C14_2 C35_2 . . . . 169.71(12) ?
C12_2 C13_2 C14_2 C35_2 . . . . -13.7(2) ?
C13_2 C14_2 C15_2 N4_2 . . . . 0.21(19) ?
C35_2 C14_2 C15_2 N4_2 . . . . 177.64(12) ?
C13_2 C14_2 C15_2 C16_2 . . . . -169.01(12) ?
C35_2 C14_2 C15_2 C16_2 . . . . 8.4(2) ?
C18_2 N4_2 C15_2 C14_2 . . . . -166.51(12) ?
Ni1_2 N4_2 C15_2 C14_2 . . . . 24.16(17) ?
C18_2 N4_2 C15_2 C16_2 . . . . 4.26(13) ?
Ni1_2 N4_2 C15_2 C16_2 . . . . -165.08(8) ?
C14_2 C15_2 C16_2 C17_2 . . . . 166.20(12) ?
N4_2 C15_2 C16_2 C17_2 . . . . -4.26(14) ?
C15_2 C16_2 C17_2 C18_2 . . . . 2.45(14) ?
C15_2 N4_2 C18_2 C19_2 . . . . 175.66(11) ?
Ni1_2 N4_2 C18_2 C19_2 . . . . -14.99(17) ?
C15_2 N4_2 C18_2 C17_2 . . . . -2.73(13) ?
Ni1_2 N4_2 C18_2 C17_2 . . . . 166.61(8) ?
C16_2 C17_2 C18_2 N4_2 . . . . 0.13(14) ?
C16_2 C17_2 C18_2 C19_2 . . . . -178.21(12) ?
N4_2 C18_2 C19_2 C20_2 . . . . 22.87(18) ?
C17_2 C18_2 C19_2 C20_2 . . . . -158.98(12) ?
N4_2 C18_2 C19_2 C41_2 . . . . -166.25(11) ?
C17_2 C18_2 C19_2 C41_2 . . . . 11.90(18) ?
C18_2 C19_2 C20_2 N1_2 . . . . 7.98(18) ?
C41_2 C19_2 C20_2 N1_2 . . . . -162.37(11) ?
C18_2 C19_2 C20_2 C21_2 . . . . -168.41(11) ?
C41_2 C19_2 C20_2 C21_2 . . . . 21.23(18) ?
C3_2 N1_2 C20_2 C19_2 . . . . 135.71(12) ?
Ni1_2 N1_2 C20_2 C19_2 . . . . -43.69(15) ?
C3_2 N1_2 C20_2 C21_2 . . . . -47.71(15) ?
Ni1_2 N1_2 C20_2 C21_2 . . . . 132.89(9) ?
C19_2 C20_2 C21_2 O2_2 . . . . -156.63(13) ?
N1_2 C20_2 C21_2 O2_2 . . . . 26.78(18) ?
C19_2 C20_2 C21_2 C22_2 . . . . 30.58(18) ?
N1_2 C20_2 C21_2 C22_2 . . . . -146.01(12) ?
C3_2 C4_2 C23_2 C28_2 . . . . -66.61(18) ?
C5_2 C4_2 C23_2 C28_2 . . . . 110.57(15) ?
C3_2 C4_2 C23_2 C24_2 . . . . 115.13(15) ?
C5_2 C4_2 C23_2 C24_2 . . . . -67.69(17) ?
C28_2 C23_2 C24_2 C25_2 . . . . -0.6(2) ?
C4_2 C23_2 C24_2 C25_2 . . . . 177.65(14) ?
C23_2 C24_2 C25_2 C26_2 . . . . 0.2(3) ?
C24_2 C25_2 C26_2 C27_2 . . . . 0.6(3) ?
C25_2 C26_2 C27_2 C28_2 . . . . -0.8(3) ?
C26_2 C27_2 C28_2 C23_2 . . . . 0.4(3) ?
C24_2 C23_2 C28_2 C27_2 . . . . 0.4(2) ?
C4_2 C23_2 C28_2 C27_2 . . . . -177.98(15) ?
C8_2 C9_2 C29_2 C34_2 . . . . -119.00(14) ?
C10_2 C9_2 C29_2 C34_2 . . . . 55.43(17) ?
C8_2 C9_2 C29_2 C30_2 . . . . 59.66(17) ?
C10_2 C9_2 C29_2 C30_2 . . . . -125.91(14) ?
C34_2 C29_2 C30_2 C31_2 . . . . -1.3(2) ?
C9_2 C29_2 C30_2 C31_2 . . . . -179.96(14) ?
C29_2 C30_2 C31_2 C32_2 . . . . 0.3(3) ?
C30_2 C31_2 C32_2 C33_2 . . . . 0.8(3) ?
C31_2 C32_2 C33_2 C34_2 . . . . -1.0(2) ?
C32_2 C33_2 C34_2 C29_2 . . . . 0.1(2) ?
C30_2 C29_2 C34_2 C33_2 . . . . 1.0(2) ?
C9_2 C29_2 C34_2 C33_2 . . . . 179.70(12) ?
C15_2 C14_2 C35_2 C40_2 . . . . -68.11(19) ?
C13_2 C14_2 C35_2 C40_2 . . . . 109.40(17) ?
C15_2 C14_2 C35_2 C36_2 . . . . 111.32(16) ?
C13_2 C14_2 C35_2 C36_2 . . . . -71.18(18) ?
C40_2 C35_2 C36_2 C37_2 . . . . -0.2(3) ?
C14_2 C35_2 C36_2 C37_2 . . . . -179.63(16) ?
C35_2 C36_2 C37_2 C38_2 . . . . -0.3(3) ?
C36_2 C37_2 C38_2 C39_2 . . . . 0.6(3) ?
C37_2 C38_2 C39_2 C40_2 . . . . -0.4(4) ?
C36_2 C35_2 C40_2 C39_2 . . . . 0.4(3) ?
C14_2 C35_2 C40_2 C39_2 . . . . 179.78(18) ?
C38_2 C39_2 C40_2 C35_2 . . . . -0.1(3) ?
C20_2 C19_2 C41_2 C42_2 . . . . 56.12(17) ?
C18_2 C19_2 C41_2 C42_2 . . . . -114.65(14) ?
C20_2 C19_2 C41_2 C46_2 . . . . -129.46(14) ?
C18_2 C19_2 C41_2 C46_2 . . . . 59.77(16) ?
C46_2 C41_2 C42_2 C43_2 . . . . -0.2(2) ?
C19_2 C41_2 C42_2 C43_2 . . . . 174.36(13) ?
C41_2 C42_2 C43_2 C44_2 . . . . 0.7(2) ?
C42_2 C43_2 C44_2 C45_2 . . . . -0.3(2) ?
C43_2 C44_2 C45_2 C46_2 . . . . -0.7(2) ?
C44_2 C45_2 C46_2 C41_2 . . . . 1.3(2) ?
C42_2 C41_2 C46_2 C45_2 . . . . -0.8(2) ?
C19_2 C41_2 C46_2 C45_2 . . . . -175.22(12) ?
